data_4333328
loop_
_publ_author_name
'Forbes, Tori Z.'
'Goss, Valerie'
'Jain, Meha'
'Burns, Peter C.'

_publ_section_title
;
 Structure determination and infrared spectroscopy of K(UO2)(SO4)(OH)(H2O)
 and K(UO2)(SO4)(OH).
;
_journal_issue 17
_journal_name_full 'Inorganic chemistry'
_journal_page_first 7163
_journal_page_last 7168
_journal_paper_doi 10.1021/ic700691k
_journal_volume 46
_journal_year 2007
_chemical_compound_source 'hydrothermal synthesis'
_chemical_formula_moiety 'K+, (UO2)2+, (SO4)2-, (OH)-'
_chemical_formula_sum 'H K O7 S U'
_chemical_formula_weight 422.2
_chemical_name_systematic 'Potassium uranyl sulfate hydroxide'
_space_group_IT_number 61
_symmetry_cell_setting orthorhombic
_symmetry_Int_Tables_number 61
_symmetry_space_group_name_Hall '-P 2ac 2ab'
_symmetry_space_group_name_H-M 'P b c a'
_atom_sites_solution_hydrogens geom
_atom_sites_solution_primary direct
_atom_sites_solution_secondary difmap
_audit_creation_method SHELXL-97
_cell_angle_alpha 90.00
_cell_angle_beta 90.00
_cell_angle_gamma 90.00
_cell_formula_units_Z 8
_cell_length_a 8.4451(2)
_cell_length_b 10.8058(4)
_cell_length_c 13.5406(5)
_cell_measurement_temperature 293(2)
_cell_volume 1235.66(7)
_computing_cell_refinement 'SMART-NT v5.0'
_computing_data_collection 'SMART-NT v5.0'
_computing_data_reduction 'SMART-NT v5.0'
_computing_molecular_graphics 'CrystalMaker v 1.3.1'
_computing_structure_refinement 'SHELXL-97 (Sheldrick, 1997)'
_computing_structure_solution 'SHELXS-97 (Sheldrick, 1990)'
_diffrn_ambient_temperature 293(2)
_diffrn_measured_fraction_theta_full 0.995
_diffrn_measured_fraction_theta_max 0.995
_diffrn_measurement_device_type 'Bruker PLATFORM with a SMART CCD detector'
_diffrn_measurement_method \w
_diffrn_radiation_monochromator graphite
_diffrn_radiation_probe x-ray
_diffrn_radiation_type MoK\a
_diffrn_radiation_wavelength 0.71073
_diffrn_reflns_av_R_equivalents 0.0461
_diffrn_reflns_av_sigmaI/netI 0.0249
_diffrn_reflns_limit_h_max 13
_diffrn_reflns_limit_h_min -13
_diffrn_reflns_limit_k_max 17
_diffrn_reflns_limit_k_min -17
_diffrn_reflns_limit_l_max 21
_diffrn_reflns_limit_l_min -21
_diffrn_reflns_number 23537
_diffrn_reflns_theta_full 34.50
_diffrn_reflns_theta_max 34.50
_diffrn_reflns_theta_min 3.01
_diffrn_source 'fine-focus sealed tube'
_diffrn_source_type 'Bruker X-ray Diffractometer'
_exptl_absorpt_coefficient_mu 27.263
_exptl_absorpt_correction_T_max 0.0978
_exptl_absorpt_correction_T_min 0.0433
_exptl_absorpt_correction_type psi-scan
_exptl_absorpt_process_details SADABS
_exptl_crystal_colour yellow
_exptl_crystal_density_diffrn 4.539
_exptl_crystal_density_method 'not measured'
_exptl_crystal_description blocky
_exptl_crystal_F_000 1472
_exptl_crystal_size_max 0.18
_exptl_crystal_size_mid 0.11
_exptl_crystal_size_min 0.08
_refine_diff_density_max 2.395
_refine_diff_density_min -2.165
_refine_diff_density_rms 0.217
_refine_ls_extinction_coef 0.00147(6)
_refine_ls_extinction_expression Fc^*^=kFc[1+0.001xFc^2^\l^3^/sin(2\q)]^-1/4^
_refine_ls_extinction_method SHELXL
_refine_ls_goodness_of_fit_ref 1.148
_refine_ls_hydrogen_treatment mixed
_refine_ls_matrix_type full
_refine_ls_number_parameters 95
_refine_ls_number_reflns 2616
_refine_ls_number_restraints 1
_refine_ls_restrained_S_all 1.148
_refine_ls_R_factor_all 0.0236
_refine_ls_R_factor_gt 0.0206
_refine_ls_shift/su_max 0.003
_refine_ls_shift/su_mean 0.000
_refine_ls_structure_factor_coef Fsqd
_refine_ls_weighting_details 'calc w=1/[\s^2^(Fo^2^)+(0.0107P)^2^+4.5125P] where P=(Fo^2^+2Fc^2^)/3'
_refine_ls_weighting_scheme calc
_refine_ls_wR_factor_gt 0.0479
_refine_ls_wR_factor_ref 0.0489
_reflns_number_gt 2369
_reflns_number_total 2616
_reflns_threshold_expression >2sigma(I)
_cod_data_source_file ic700691ksup1.cif
_cod_data_source_block pbca
_cod_depositor_comments 'Adding full bibliography for 4333328--4333329.cif.'
_cod_original_formula_sum 'H1 K1 O7 S01 U1'
_cod_database_code 4333328

loop_
_symmetry_equiv_pos_as_xyz
'x, y, z'
'-x+1/2, -y, z+1/2'
'-x, y+1/2, -z+1/2'
'x+1/2, -y+1/2, -z'
'-x, -y, -z'
'x-1/2, y, -z-1/2'
'x, -y-1/2, z-1/2'
'-x-1/2, y-1/2, z'

loop_
_atom_site_label
_atom_site_type_symbol
_atom_site_fract_x
_atom_site_fract_y
_atom_site_fract_z
_atom_site_U_iso_or_equiv
_atom_site_adp_type
_atom_site_occupancy
_atom_site_symmetry_multiplicity
_atom_site_calc_flag
_atom_site_refinement_flags
U1 U 0.099276(12) 0.743818(9) 0.453567(8) 0.00739(5) Uani 1 1 d .
S1 S -0.04516(10) 0.74505(6) 0.70186(5) 0.00932(13) Uani 1 1 d .
K1 K 0.26130(10) 0.48666(7) 0.68817(8) 0.02498(17) Uani 1 1 d .
O1 O -0.1596(3) 0.6754(2) 0.48858(17) 0.0115(4) Uani 1 1 d D
O2 O 0.1596(3) 0.5915(2) 0.4871(2) 0.0174(5) Uani 1 1 d .
O3 O 0.0553(3) 0.7981(2) 0.62383(17) 0.0180(5) Uani 1 1 d .
O4 O -0.0133(3) 0.8143(2) 0.79452(15) 0.0119(4) Uani 1 1 d .
O5 O -0.2127(3) 0.7689(3) 0.6794(2) 0.0306(7) Uani 1 1 d .
O6 O 0.0376(3) 0.8951(2) 0.42402(19) 0.0171(5) Uani 1 1 d .
O7 O -0.0158(4) 0.6146(2) 0.7115(2) 0.0263(6) Uani 1 1 d .
H1 H -0.160(7) 0.591(2) 0.509(4) 0.050 Uiso 1 1 d D

loop_
_atom_site_aniso_label
_atom_site_aniso_U_11
_atom_site_aniso_U_22
_atom_site_aniso_U_33
_atom_site_aniso_U_23
_atom_site_aniso_U_13
_atom_site_aniso_U_12
U1 0.00513(6) 0.01072(6) 0.00631(6) -0.00040(3) 0.00026(3) 0.00031(3)
S1 0.0062(3) 0.0157(3) 0.0061(3) -0.0015(2) 0.0001(2) -0.0001(2)
K1 0.0194(4) 0.0195(3) 0.0361(4) -0.0027(3) 0.0000(3) -0.0012(3)
O1 0.0084(9) 0.0151(10) 0.0111(9) 0.0008(7) 0.0009(8) -0.0003(7)
O2 0.0151(11) 0.0144(10) 0.0228(12) 0.0004(9) -0.0026(9) 0.0033(8)
O3 0.0192(11) 0.0260(12) 0.0086(10) -0.0036(9) 0.0065(9) -0.0096(10)
O4 0.0110(10) 0.0174(10) 0.0072(9) -0.0031(7) -0.0022(7) 0.0026(8)
O5 0.0072(11) 0.070(2) 0.0142(12) -0.0149(13) -0.0071(10) 0.0071(12)
O6 0.0199(12) 0.0138(10) 0.0177(11) 0.0002(8) -0.0041(9) 0.0032(8)
O7 0.0446(19) 0.0140(11) 0.0202(13) -0.0006(9) 0.0038(12) -0.0021(11)

loop_
_atom_type_symbol
_atom_type_description
_atom_type_scat_dispersion_real
_atom_type_scat_dispersion_imag
_atom_type_scat_source
O O 0.0106 0.0060 'International Tables Vol C Tables 4.2.6.8 and 6.1.1.4'
S S 0.1246 0.1234 'International Tables Vol C Tables 4.2.6.8 and 6.1.1.4'
U U -9.6767 9.6646 'International Tables Vol C Tables 4.2.6.8 and 6.1.1.4'
K K 0.2009 0.2494 'International Tables Vol C Tables 4.2.6.8 and 6.1.1.4'
H H 0.0000 0.0000 'International Tables Vol C Tables 4.2.6.8 and 6.1.1.4'

loop_
_geom_angle_atom_site_label_1
_geom_angle_atom_site_label_2
_geom_angle_atom_site_label_3
_geom_angle
_geom_angle_site_symmetry_1
_geom_angle_site_symmetry_3
O6 U1 O2 178.29(12) . .
O6 U1 O1 89.26(10) . 4_566
O2 U1 O1 90.57(10) . 4_566
O6 U1 O1 93.60(10) . .
O2 U1 O1 85.66(10) . .
O1 U1 O1 148.603(17) 4_566 .
O6 U1 O5 94.48(13) . 4_566
O2 U1 O5 87.10(13) . 4_566
O1 U1 O5 72.45(9) 4_566 4_566
O1 U1 O5 138.21(9) . 4_566
O6 U1 O3 86.90(11) . .
O2 U1 O3 91.42(11) . .
O1 U1 O3 73.97(8) 4_566 .
O1 U1 O3 74.97(8) . .
O5 U1 O3 146.36(9) 4_566 .
O6 U1 O4 85.58(10) . 7_575
O2 U1 O4 95.70(10) . 7_575
O1 U1 O4 136.76(8) 4_566 7_575
O1 U1 O4 74.62(8) . 7_575
O5 U1 O4 65.25(9) 4_566 7_575
O3 U1 O4 148.10(8) . 7_575
O6 U1 K1 71.41(8) . 8_665
O2 U1 K1 107.33(8) . 8_665
O1 U1 K1 44.55(6) 4_566 8_665
O1 U1 K1 107.33(6) . 8_665
O5 U1 K1 114.11(7) 4_566 8_665
O3 U1 K1 35.25(6) . 8_665
O4 U1 K1 156.96(6) 7_575 8_665
O6 U1 K1 102.88(8) . 5_566
O2 U1 K1 77.61(8) . 5_566
O1 U1 K1 163.81(6) 4_566 5_566
O1 U1 K1 42.62(6) . 5_566
O5 U1 K1 95.67(7) 4_566 5_566
O3 U1 K1 116.83(6) . 5_566
O4 U1 K1 36.32(5) 7_575 5_566
K1 U1 K1 149.839(18) 8_665 5_566
O6 U1 K1 146.61(8) . .
O2 U1 K1 31.86(9) . .
O1 U1 K1 74.14(6) 4_566 .
O1 U1 K1 86.88(6) . .
O5 U1 K1 107.26(9) 4_566 .
O3 U1 K1 60.95(7) . .
O4 U1 K1 126.29(6) 7_575 .
K1 U1 K1 76.587(16) 8_665 .
K1 U1 K1 99.912(16) 5_566 .
O6 U1 K1 27.94(8) . 4_466
O2 U1 K1 152.46(8) . 4_466
O1 U1 K1 116.79(6) 4_566 4_466
O1 U1 K1 72.59(6) . 4_466
O5 U1 K1 97.83(9) 4_566 4_466
O3 U1 K1 98.79(7) . 4_466
O4 U1 K1 62.80(6) 7_575 4_466
K1 U1 K1 95.393(17) 8_665 4_466
K1 U1 K1 74.953(10) 5_566 4_466
K1 U1 K1 154.815(16) . 4_466
O6 U1 K1 114.02(8) . 2_564
O2 U1 K1 67.67(9) . 2_564
O1 U1 K1 104.09(6) 4_566 2_564
O1 U1 K1 103.21(6) . 2_564
O5 U1 K1 37.13(8) 4_566 2_564
O3 U1 K1 159.07(7) . 2_564
O4 U1 K1 42.12(6) 7_575 2_564
K1 U1 K1 148.61(2) 8_665 2_564
K1 U1 K1 61.312(11) 5_566 2_564
K1 U1 K1 98.253(4) . 2_564
K1 U1 K1 100.494(9) 4_466 2_564
O7 S1 O5 110.9(2) . .
O7 S1 O3 110.37(17) . .
O5 S1 O3 109.77(18) . .
O7 S1 O4 112.68(15) . .
O5 S1 O4 105.13(15) . .
O3 S1 O4 107.82(14) . .
O7 S1 K1 141.17(13) . 3_556
O5 S1 K1 57.19(12) . 3_556
O3 S1 K1 108.32(11) . 3_556
O4 S1 K1 50.38(9) . 3_556
O7 S1 K1 127.57(15) . 8_665
O5 S1 K1 120.70(15) . 8_665
O4 S1 K1 63.35(10) . 8_665
K1 S1 K1 80.01(2) 3_556 8_665
O5 S1 K1 77.42(15) . 6_557
O3 S1 K1 150.49(11) . 6_557
O4 S1 K1 97.16(10) . 6_557
K1 S1 K1 99.60(3) 3_556 6_557
K1 S1 K1 155.29(2) 8_665 6_557
O7 K1 O3 98.54(9) 6_657 8_655
O7 K1 O7 106.22(9) 6_657 .
O3 K1 O7 155.21(9) 8_655 .
O7 K1 O4 144.67(8) 6_657 3_546
O3 K1 O4 87.37(8) 8_655 3_546
O7 K1 O4 71.83(8) . 3_546
O7 K1 O5 101.36(9) 6_657 3_546
O3 K1 O5 71.24(9) 8_655 3_546
O7 K1 O5 102.18(9) . 3_546
O4 K1 O5 47.61(7) 3_546 3_546
O7 K1 O6 60.34(8) 6_657 4_566
O3 K1 O6 73.63(8) 8_655 4_566
O7 K1 O6 119.88(8) . 4_566
O4 K1 O6 152.21(7) 3_546 4_566
O5 K1 O6 136.96(8) 3_546 4_566
O7 K1 O2 116.84(8) 6_657 .
O3 K1 O2 98.78(7) 8_655 .
O7 K1 O2 71.16(8) . .
O4 K1 O2 96.32(7) 3_546 .
O5 K1 O2 141.67(8) 3_546 .
O6 K1 O2 67.64(7) 4_566 .
O7 K1 O1 150.90(9) 6_657 5_566
O3 K1 O1 58.80(7) 8_655 5_566
O7 K1 O1 97.94(8) . 5_566
O4 K1 O1 58.78(6) 3_546 5_566
O5 K1 O1 88.87(8) 3_546 5_566
O6 K1 O1 93.68(7) 4_566 5_566
O2 K1 O1 56.25(6) . 5_566
O7 K1 O4 66.73(8) 6_657 8_655
O3 K1 O4 47.14(6) 8_655 8_655
O7 K1 O4 144.84(8) . 8_655
O4 K1 O4 94.17(7) 3_546 8_655
O5 K1 O4 50.01(7) 3_546 8_655
O6 K1 O4 87.65(7) 4_566 8_655
O2 K1 O4 143.72(7) . 8_655
O1 K1 O4 101.85(6) 5_566 8_655
O7 K1 S1 121.92(7) 6_657 3_546
O3 K1 S1 82.77(7) 8_655 3_546
O7 K1 S1 83.23(6) . 3_546
O4 K1 S1 24.00(4) 3_546 3_546
O5 K1 S1 24.43(5) 3_546 3_546
O6 K1 S1 156.20(6) 4_566 3_546
O2 K1 S1 120.28(5) . 3_546
O1 K1 S1 76.27(5) 5_566 3_546
O4 K1 S1 73.75(5) 8_655 3_546
O7 K1 S1 83.08(7) 6_657 8_655
O3 K1 S1 22.41(5) 8_655 8_655
O7 K1 S1 160.59(7) . 8_655
O4 K1 S1 90.65(5) 3_546 8_655
O5 K1 S1 58.80(7) 3_546 8_655
O6 K1 S1 79.52(5) 4_566 8_655
O2 K1 S1 120.43(6) . 8_655
O1 K1 S1 79.12(5) 5_566 8_655
O4 K1 S1 24.72(4) 8_655 8_655
S1 K1 S1 77.43(2) 3_546 8_655
O7 K1 S1 21.40(6) 6_657 6_657
O3 K1 S1 117.57(6) 8_655 6_657
O7 K1 S1 87.03(7) . 6_657
O4 K1 S1 145.70(6) 3_546 6_657
O5 K1 S1 115.45(7) 3_546 6_657
O6 K1 S1 62.02(5) 4_566 6_657
O2 K1 S1 102.10(5) . 6_657
O1 K1 S1 153.69(5) 5_566 6_657
O4 K1 S1 87.86(5) 8_655 6_657
S1 K1 S1 130.03(4) 3_546 6_657
S1 K1 S1 104.17(2) 8_655 6_657
U1 O1 U1 139.00(10) 4_466 .
U1 O1 K1 103.17(8) 4_466 5_566
U1 O1 K1 106.27(8) . 5_566
U1 O1 H1 105(4) 4_466 .
U1 O1 H1 111(4) . .
K1 O1 H1 72(4) 5_566 .
U1 O2 K1 130.31(12) . .
S1 O3 U1 132.96(14) . .
S1 O3 K1 113.12(12) . 8_665
U1 O3 K1 113.82(9) . 8_665
S1 O4 U1 133.44(14) . 7_576
S1 O4 K1 105.61(11) . 3_556
U1 O4 K1 112.80(8) 7_576 3_556
S1 O4 K1 91.93(10) . 8_665
U1 O4 K1 106.89(8) 7_576 8_665
K1 O4 K1 98.53(7) 3_556 8_665
S1 O5 U1 141.33(17) . 4_466
S1 O5 K1 98.39(13) . 3_556
U1 O5 K1 113.81(11) 4_466 3_556
U1 O6 K1 136.44(12) . 4_466
S1 O7 K1 115.31(18) . 6_557
S1 O7 K1 129.22(18) . .
K1 O7 K1 113.30(10) 6_557 .

loop_
_geom_bond_atom_site_label_1
_geom_bond_atom_site_label_2
_geom_bond_distance
_geom_bond_site_symmetry_2
U1 O6 1.762(2) .
U1 O2 1.782(2) .
U1 O1 2.350(2) 4_566
U1 O1 2.356(2) .
U1 O5 2.404(3) 4_566
U1 O3 2.408(2) .
U1 O4 2.436(2) 7_575
U1 K1 4.2852(10) 8_665
U1 K1 4.3771(8) 5_566
U1 K1 4.4368(9) .
U1 K1 4.5069(8) 4_466
U1 K1 4.5281(10) 2_564
S1 O7 1.438(3) .
S1 O5 1.470(3) .
S1 O3 1.471(2) .
S1 O4 1.485(2) .
S1 K1 3.5164(11) 3_556
S1 K1 3.5492(11) 8_665
S1 K1 3.5616(11) 6_557
K1 O7 2.701(3) 6_657
K1 O3 2.703(3) 8_655
K1 O7 2.736(3) .
K1 O4 2.813(2) 3_546
K1 O5 2.987(3) 3_546
K1 O6 3.064(3) 4_566
K1 O2 3.071(3) .
K1 O1 3.088(2) 5_566
K1 O4 3.174(3) 8_655
K1 S1 3.5164(11) 3_546
K1 S1 3.5492(11) 8_655
K1 S1 3.5616(11) 6_657
O1 U1 2.350(2) 4_466
O1 K1 3.088(2) 5_566
O1 H1 0.95(2) .
O3 K1 2.703(3) 8_665
O4 U1 2.436(2) 7_576
O4 K1 2.813(2) 3_556
O4 K1 3.174(3) 8_665
O5 U1 2.404(3) 4_466
O5 K1 2.987(3) 3_556
O6 K1 3.064(3) 4_466
O7 K1 2.701(3) 6_557
